data_7715528
loop_
_publ_author_name
'Kouck&#xfd;, Filip'
'Dobrovoln&#xe1;, Tereza'
'Kotek, Jan'
'C&#xed;sa&#x159;ov&#xe1;, Ivana'
'Havl&#xed;&#x10d;kov&#xe1;, Jana'
'Li&#x161;ka, Alan'
'Kub&#xed;&#x10d;ek, Vojt&#x11b;ch'
'Hermann, Petr'

_publ_section_title
;
 Transition metal complexes of the (2,2,2-trifluoroethyl)phosphinate NOTA
 analogue as potential contrast agents for <sup>19</sup>F magnetic
 resonance imaging.
;
_journal_issue 22
_journal_name_full 'Dalton transactions (Cambridge, England : 2003)'
_journal_page_first 9267
_journal_page_last 9285
_journal_paper_doi 10.1039/d4dt00507d
_journal_volume 53
_journal_year 2024
_chemical_formula_moiety 'C10 H18 N, C2 H3 F3 O2 P'
_chemical_formula_sum 'C12 H21 F3 N O2 P'
_chemical_formula_weight 299.27
_space_group_crystal_system monoclinic
_space_group_IT_number 14
_space_group_name_Hall '-P 2ybc'
_space_group_name_H-M_alt 'P 1 21/c 1'
_atom_sites_solution_hydrogens mixed
_atom_sites_solution_primary direct
_atom_sites_solution_secondary difmap
_audit_creation_method SHELXL-2017/1
_audit_update_record
;
2024-01-20 deposited with the CCDC.	2024-03-26 downloaded from the CCDC.
;
_cell_angle_alpha 90
_cell_angle_beta 110.4430(10)
_cell_angle_gamma 90
_cell_formula_units_Z 4
_cell_length_a 12.9012(4)
_cell_length_b 6.5370(2)
_cell_length_c 17.6777(6)
_cell_measurement_reflns_used 9953
_cell_measurement_temperature 150(2)
_cell_measurement_theta_max 27.4676
_cell_measurement_theta_min 2.4592
_cell_volume 1396.96(8)
_computing_cell_refinement 'SAINT V8.37A (Bruker AXS Inc., 2015)'
_computing_data_collection 'Bruker Instrument Service vV6.2.4'
_computing_data_reduction 'SAINT V8.37A (Bruker AXS Inc., 2015)'
_computing_structure_refinement 'SHELXL-2017/1 (Sheldrick, 2017)'
_computing_structure_solution 'XT, VERSION 2014/5'
_diffrn_ambient_temperature 150(2)
_diffrn_measured_fraction_theta_full 0.999
_diffrn_measured_fraction_theta_max 0.998
_diffrn_measurement_device_type 'Bruker D8 VENTURE'
_diffrn_measurement_method '\f and \w scans'
_diffrn_radiation_type MoK\a
_diffrn_radiation_wavelength 0.71073
_diffrn_reflns_av_R_equivalents 0.0334
_diffrn_reflns_av_unetI/netI 0.0196
_diffrn_reflns_Laue_measured_fraction_full 0.999
_diffrn_reflns_Laue_measured_fraction_max 0.998
_diffrn_reflns_limit_h_max 16
_diffrn_reflns_limit_h_min -16
_diffrn_reflns_limit_k_max 8
_diffrn_reflns_limit_k_min -8
_diffrn_reflns_limit_l_max 22
_diffrn_reflns_limit_l_min -22
_diffrn_reflns_number 22433
_diffrn_reflns_point_group_measured_fraction_full 0.999
_diffrn_reflns_point_group_measured_fraction_max 0.998
_diffrn_reflns_theta_full 25.242
_diffrn_reflns_theta_max 27.508
_diffrn_reflns_theta_min 2.448
_diffrn_source 'microfocus sealed tube'
_exptl_absorpt_coefficient_mu 0.229
_exptl_absorpt_correction_T_max 0.98
_exptl_absorpt_correction_T_min 0.95
_exptl_absorpt_correction_type multi-scan
_exptl_absorpt_process_details
;
SADABS-2016/2 - Bruker AXS area detector scaling and absorption correction
;
_exptl_crystal_colour colourless
_exptl_crystal_density_diffrn 1.423
_exptl_crystal_description bar
_exptl_crystal_F_000 632
_exptl_crystal_size_max 0.267
_exptl_crystal_size_mid 0.094
_exptl_crystal_size_min 0.079
_refine_diff_density_max 0.326
_refine_diff_density_min -0.369
_refine_diff_density_rms 0.053
_refine_ls_extinction_method none
_refine_ls_goodness_of_fit_ref 1.080
_refine_ls_hydrogen_treatment mixed
_refine_ls_matrix_type full
_refine_ls_number_parameters 188
_refine_ls_number_reflns 3214
_refine_ls_number_restraints 0
_refine_ls_restrained_S_all 1.080
_refine_ls_R_factor_all 0.0379
_refine_ls_R_factor_gt 0.0315
_refine_ls_shift/su_max 0.001
_refine_ls_shift/su_mean 0.000
_refine_ls_structure_factor_coef Fsqd
_refine_ls_weighting_details 'w=1/[\s^2^(Fo^2^)+(0.0452P)^2^+0.5652P] where P=(Fo^2^+2Fc^2^)/3'
_refine_ls_weighting_scheme calc
_refine_ls_wR_factor_gt 0.0834
_refine_ls_wR_factor_ref 0.0873
_reflns_Friedel_coverage 0.000
_reflns_number_gt 2816
_reflns_number_total 3214
_reflns_threshold_expression 'I > 2\s(I)'
_cod_data_source_file d4dt00507d2.cif
_cod_data_source_block adafepa
_cod_depositor_comments
;
The following automatic conversions were performed:

data item '_exptl_absorpt_correction_type' value 'Multi-Scan' was
changed to 'multi-scan' in accordance with the
/home/data/users/saulius/crontab/automatic-downloads/rss-feeds/RSC/lib/dictionaries/cif_core.dic
dictionary named 'cif_core.dic' version 2.4.2 last updated on
2011-04-26.

Automatic conversion script
Id: cif_fix_values 8170 2020-07-09 18:12:32Z antanas 

 Adding full bibliography for 7715524--7715535.cif.
;
_cod_original_sg_symbol_H-M 'P 21/c'
_cod_database_code 7715528
_shelx_shelxl_version_number 2017/1
_shelx_space_group_comment
;
The symmetry employed for this shelxl refinement is uniquely defined
by the following loop, which should always be used as a source of
symmetry information in preference to the above space-group names.
They are only intended as comments.
;
_shelx_estimated_absorpt_t_min 0.941
_shelx_estimated_absorpt_t_max 0.982

loop_
_space_group_symop_operation_xyz
'x, y, z'
'-x, y+1/2, -z+1/2'
'-x, -y, -z'
'x, -y-1/2, z-1/2'

loop_
_atom_site_label
_atom_site_type_symbol
_atom_site_fract_x
_atom_site_fract_y
_atom_site_fract_z
_atom_site_U_iso_or_equiv
_atom_site_adp_type
_atom_site_occupancy
_atom_site_site_symmetry_order
_atom_site_calc_flag
_atom_site_refinement_flags_posn
_atom_site_refinement_flags_adp
_atom_site_refinement_flags_occupancy
_atom_site_disorder_assembly
_atom_site_disorder_group
P1 P 0.47140(3) 0.68725(5) 0.40224(2) 0.01389(10) Uani 1 1 d . . . . .
O1P O 0.45790(8) 0.46029(14) 0.39471(5) 0.0192(2) Uani 1 1 d . . . . .
O2P O 0.45671(8) 0.80675(14) 0.32630(6) 0.0202(2) Uani 1 1 d . . . . .
H1P H 0.5678(13) 0.734(2) 0.4531(10) 0.021(4) Uiso 1 1 d . . . . .
C1P C 0.38322(11) 0.7953(2) 0.45355(8) 0.0181(3) Uani 1 1 d . . . . .
H11P H 0.419655 0.772105 0.512249 0.022 Uiso 1 1 calc R U . . .
H12P H 0.379154 0.945073 0.444644 0.022 Uiso 1 1 calc R U . . .
C2P C 0.26826(11) 0.7148(2) 0.42902(8) 0.0205(3) Uani 1 1 d . . . . .
F1P F 0.21372(7) 0.72249(14) 0.34885(5) 0.0293(2) Uani 1 1 d . . . . .
F2P F 0.26307(8) 0.51961(14) 0.45051(6) 0.0316(2) Uani 1 1 d . . . . .
F3P F 0.20661(8) 0.82237(16) 0.46279(7) 0.0396(3) Uani 1 1 d . . . . .
N1 N 0.40844(9) 0.20282(17) 0.26493(7) 0.0146(2) Uani 1 1 d . . . . .
H11 H 0.4264(15) 0.299(3) 0.3081(11) 0.029(5) Uiso 1 1 d . . . . .
H12 H 0.4222(14) 0.076(3) 0.2866(10) 0.022(4) Uiso 1 1 d . . . . .
H13 H 0.4508(14) 0.225(3) 0.2361(10) 0.022(4) Uiso 1 1 d . . . . .
C1 C 0.28932(10) 0.22254(18) 0.21168(7) 0.0133(2) Uani 1 1 d . . . . .
C2 C 0.27214(11) 0.43253(19) 0.17088(8) 0.0160(3) Uani 1 1 d . . . . .
H21 H 0.320131 0.446300 0.138018 0.019 Uiso 1 1 calc R U . . .
H22 H 0.292056 0.541729 0.212291 0.019 Uiso 1 1 calc R U . . .
C3 C 0.26072(11) 0.05307(19) 0.14807(8) 0.0169(3) Uani 1 1 d . . . . .
H31 H 0.273266 -0.082449 0.174751 0.020 Uiso 1 1 calc R U . . .
H32 H 0.308628 0.064125 0.115050 0.020 Uiso 1 1 calc R U . . .
C4 C 0.21696(11) 0.2025(2) 0.26374(8) 0.0193(3) Uani 1 1 d . . . . .
H41 H 0.236532 0.310453 0.305667 0.023 Uiso 1 1 calc R U . . .
H42 H 0.229402 0.067773 0.291009 0.023 Uiso 1 1 calc R U . . .
C5 C 0.15013(11) 0.4536(2) 0.11672(8) 0.0197(3) Uani 1 1 d . . . . .
H51 H 0.137964 0.590379 0.089677 0.024 Uiso 1 1 calc R U . . .
C6 C 0.07710(11) 0.4342(2) 0.16856(9) 0.0241(3) Uani 1 1 d . . . . .
H61 H -0.001608 0.450419 0.134236 0.029 Uiso 1 1 calc R U . . .
H62 H 0.096135 0.543194 0.210036 0.029 Uiso 1 1 calc R U . . .
C7 C 0.09489(12) 0.2237(2) 0.20958(9) 0.0233(3) Uani 1 1 d . . . . .
H71 H 0.046936 0.210942 0.243205 0.028 Uiso 1 1 calc R U . . .
C8 C 0.06530(12) 0.0549(2) 0.14539(9) 0.0250(3) Uani 1 1 d . . . . .
H81 H 0.076476 -0.080846 0.171833 0.030 Uiso 1 1 calc R U . . .
H82 H -0.013472 0.066989 0.110651 0.030 Uiso 1 1 calc R U . . .
C9 C 0.13865(11) 0.0748(2) 0.09391(8) 0.0198(3) Uani 1 1 d . . . . .
H91 H 0.119180 -0.035206 0.051949 0.024 Uiso 1 1 calc R U . . .
C10 C 0.12080(12) 0.2847(2) 0.05260(8) 0.0218(3) Uani 1 1 d . . . . .
H101 H 0.168002 0.297264 0.019100 0.026 Uiso 1 1 calc R U . . .
H102 H 0.042622 0.298849 0.016842 0.026 Uiso 1 1 calc R U . . .

loop_
_atom_site_aniso_label
_atom_site_aniso_U_11
_atom_site_aniso_U_22
_atom_site_aniso_U_33
_atom_site_aniso_U_23
_atom_site_aniso_U_13
_atom_site_aniso_U_12
P1 0.01401(16) 0.01382(17) 0.01360(16) 0.00028(12) 0.00453(12) 0.00177(12)
O1P 0.0258(5) 0.0150(5) 0.0161(4) 0.0000(3) 0.0065(4) 0.0019(4)
O2P 0.0244(5) 0.0189(5) 0.0208(5) 0.0059(4) 0.0124(4) 0.0053(4)
C1P 0.0204(7) 0.0189(6) 0.0151(6) -0.0014(5) 0.0064(5) 0.0029(5)
C2P 0.0212(7) 0.0232(7) 0.0192(6) 0.0014(5) 0.0098(5) 0.0041(5)
F1P 0.0247(5) 0.0359(5) 0.0212(4) 0.0037(4) 0.0004(3) -0.0031(4)
F2P 0.0312(5) 0.0286(5) 0.0392(5) 0.0116(4) 0.0175(4) -0.0017(4)
F3P 0.0293(5) 0.0473(6) 0.0506(6) -0.0123(5) 0.0244(5) 0.0057(4)
N1 0.0157(5) 0.0134(5) 0.0139(5) 0.0008(4) 0.0043(4) 0.0015(4)
C1 0.0132(6) 0.0123(6) 0.0141(6) 0.0008(4) 0.0044(5) 0.0004(4)
C2 0.0174(6) 0.0111(6) 0.0186(6) 0.0018(5) 0.0052(5) -0.0008(5)
C3 0.0183(6) 0.0129(6) 0.0191(6) -0.0021(5) 0.0058(5) 0.0010(5)
C4 0.0217(7) 0.0202(6) 0.0186(6) 0.0017(5) 0.0106(5) -0.0010(5)
C5 0.0192(6) 0.0135(6) 0.0224(7) 0.0029(5) 0.0022(5) 0.0020(5)
C6 0.0171(6) 0.0224(7) 0.0309(7) -0.0038(6) 0.0061(6) 0.0045(5)
C7 0.0186(7) 0.0263(7) 0.0291(8) -0.0001(6) 0.0137(6) -0.0013(5)
C8 0.0189(7) 0.0202(7) 0.0345(8) 0.0009(6) 0.0077(6) -0.0056(5)
C9 0.0185(6) 0.0156(6) 0.0218(6) -0.0043(5) 0.0026(5) -0.0018(5)
C10 0.0207(7) 0.0214(7) 0.0185(6) 0.0008(5) 0.0006(5) 0.0002(5)

loop_
_atom_type_symbol
_atom_type_description
_atom_type_scat_dispersion_real
_atom_type_scat_dispersion_imag
_atom_type_scat_source
C C 0.0033 0.0016 'International Tables Vol C Tables 4.2.6.8 and 6.1.1.4'
H H 0.0000 0.0000 'International Tables Vol C Tables 4.2.6.8 and 6.1.1.4'
F F 0.0171 0.0103 'International Tables Vol C Tables 4.2.6.8 and 6.1.1.4'
N N 0.0061 0.0033 'International Tables Vol C Tables 4.2.6.8 and 6.1.1.4'
O O 0.0106 0.0060 'International Tables Vol C Tables 4.2.6.8 and 6.1.1.4'
P P 0.1023 0.0942 'International Tables Vol C Tables 4.2.6.8 and 6.1.1.4'

loop_
_geom_angle_atom_site_label_1
_geom_angle_atom_site_label_2
_geom_angle_atom_site_label_3
_geom_angle
_geom_angle_site_symmetry_1
_geom_angle_site_symmetry_3
_geom_angle_publ_flag
O1P P1 O2P 117.44(6) . . ?
O1P P1 C1P 110.78(6) . . ?
O2P P1 C1P 109.60(6) . . ?
O1P P1 H1P 110.6(7) . . ?
O2P P1 H1P 106.8(7) . . ?
C1P P1 H1P 100.2(7) . . ?
C2P C1P P1 116.66(9) . . ?
C2P C1P H11P 108.1 . . ?
P1 C1P H11P 108.1 . . ?
C2P C1P H12P 108.1 . . ?
P1 C1P H12P 108.1 . . ?
H11P C1P H12P 107.3 . . ?
F2P C2P F1P 105.94(11) . . ?
F2P C2P F3P 106.00(11) . . ?
F1P C2P F3P 105.96(11) . . ?
F2P C2P C1P 113.42(11) . . ?
F1P C2P C1P 113.27(11) . . ?
F3P C2P C1P 111.65(12) . . ?
C1 N1 H11 110.8(11) . . ?
C1 N1 H12 110.6(11) . . ?
H11 N1 H12 108.0(15) . . ?
C1 N1 H13 109.2(11) . . ?
H11 N1 H13 109.2(15) . . ?
H12 N1 H13 109.0(15) . . ?
N1 C1 C4 108.78(10) . . ?
N1 C1 C3 109.28(10) . . ?
C4 C1 C3 109.85(10) . . ?
N1 C1 C2 108.69(10) . . ?
C4 C1 C2 110.01(10) . . ?
C3 C1 C2 110.20(10) . . ?
C1 C2 C5 108.80(10) . . ?
C1 C2 H21 109.9 . . ?
C5 C2 H21 109.9 . . ?
C1 C2 H22 109.9 . . ?
C5 C2 H22 109.9 . . ?
H21 C2 H22 108.3 . . ?
C1 C3 C9 108.83(10) . . ?
C1 C3 H31 109.9 . . ?
C9 C3 H31 109.9 . . ?
C1 C3 H32 109.9 . . ?
C9 C3 H32 109.9 . . ?
H31 C3 H32 108.3 . . ?
C1 C4 C7 109.00(11) . . ?
C1 C4 H41 109.9 . . ?
C7 C4 H41 109.9 . . ?
C1 C4 H42 109.9 . . ?
C7 C4 H42 109.9 . . ?
H41 C4 H42 108.3 . . ?
C6 C5 C10 109.76(11) . . ?
C6 C5 C2 109.28(11) . . ?
C10 C5 C2 109.31(11) . . ?
C6 C5 H51 109.5 . . ?
C10 C5 H51 109.5 . . ?
C2 C5 H51 109.5 . . ?
C5 C6 C7 109.59(11) . . ?
C5 C6 H61 109.8 . . ?
C7 C6 H61 109.8 . . ?
C5 C6 H62 109.8 . . ?
C7 C6 H62 109.8 . . ?
H61 C6 H62 108.2 . . ?
C8 C7 C6 109.76(12) . . ?
C8 C7 C4 109.42(11) . . ?
C6 C7 C4 109.07(11) . . ?
C8 C7 H71 109.5 . . ?
C6 C7 H71 109.5 . . ?
C4 C7 H71 109.5 . . ?
C9 C8 C7 109.48(11) . . ?
C9 C8 H81 109.8 . . ?
C7 C8 H81 109.8 . . ?
C9 C8 H82 109.8 . . ?
C7 C8 H82 109.8 . . ?
H81 C8 H82 108.2 . . ?
C8 C9 C10 109.74(11) . . ?
C8 C9 C3 109.48(11) . . ?
C10 C9 C3 109.26(11) . . ?
C8 C9 H91 109.4 . . ?
C10 C9 H91 109.4 . . ?
C3 C9 H91 109.4 . . ?
C5 C10 C9 109.60(11) . . ?
C5 C10 H101 109.8 . . ?
C9 C10 H101 109.8 . . ?
C5 C10 H102 109.8 . . ?
C9 C10 H102 109.8 . . ?
H101 C10 H102 108.2 . . ?

loop_
_geom_bond_atom_site_label_1
_geom_bond_atom_site_label_2
_geom_bond_distance
_geom_bond_site_symmetry_2
_geom_bond_publ_flag
P1 O1P 1.4943(10) . ?
P1 O2P 1.5070(10) . ?
P1 C1P 1.8266(13) . ?
P1 H1P 1.292(16) . ?
C1P C2P 1.4884(19) . ?
C1P H11P 0.9900 . ?
C1P H12P 0.9900 . ?
C2P F2P 1.3398(16) . ?
C2P F1P 1.3451(16) . ?
C2P F3P 1.3471(16) . ?
N1 C1 1.5013(16) . ?
N1 H11 0.954(19) . ?
N1 H12 0.902(18) . ?
N1 H13 0.879(18) . ?
C1 C4 1.5283(18) . ?
C1 C3 1.5290(17) . ?
C1 C2 1.5303(16) . ?
C2 C5 1.5365(17) . ?
C2 H21 0.9900 . ?
C2 H22 0.9900 . ?
C3 C9 1.5374(18) . ?
C3 H31 0.9900 . ?
C3 H32 0.9900 . ?
C4 C7 1.5370(19) . ?
C4 H41 0.9900 . ?
C4 H42 0.9900 . ?
C5 C6 1.532(2) . ?
C5 C10 1.5325(19) . ?
C5 H51 1.0000 . ?
C6 C7 1.535(2) . ?
C6 H61 0.9900 . ?
C6 H62 0.9900 . ?
C7 C8 1.532(2) . ?
C7 H71 1.0000 . ?
C8 C9 1.530(2) . ?
C8 H81 0.9900 . ?
C8 H82 0.9900 . ?
C9 C10 1.5334(18) . ?
C9 H91 1.0000 . ?
C10 H101 0.9900 . ?
C10 H102 0.9900 . ?
